data_7247326
loop_
_publ_author_name
'Rai, Sunil K.'
'Gunnam, Anilkumar'
'Roy, Debopriya'
'Rajput, Raveena'
'Kulkarni, Kiran'
'Nangia, Ashwini K.'

_publ_section_title
;
 Cocrystallization of multi-kinase inhibitor pazopanib with fenamic acids:
 improving dissolution and inhibiting cell migration
;
_journal_issue 39
_journal_name_full CrystEngComm
_journal_page_first 5565
_journal_page_last 5574
_journal_paper_doi 10.1039/D3CE00773A
_journal_volume 25
_journal_year 2023
_chemical_formula_moiety 'C21 H24 N7 O2 S, C14 H9 F3 N O2, C2 H3 N'
_chemical_formula_sum 'C37 H36 F3 N9 O4 S'
_chemical_formula_weight 759.81
_space_group_crystal_system triclinic
_space_group_IT_number 2
_space_group_name_Hall '-P 1'
_space_group_name_H-M_alt 'P -1'
_atom_sites_solution_hydrogens mixed
_atom_sites_solution_primary iterative
_audit_creation_date 2021-02-25
_audit_creation_method
;
Olex2 1.3
(compiled 2020.11.12 svn.r5f609507 for OlexSys, GUI svn.r6272)
;
_audit_update_record
;
2023-01-26 deposited with the CCDC.	2023-09-05 downloaded from the CCDC.
;
_cell_angle_alpha 78.6790(10)
_cell_angle_beta 76.7050(10)
_cell_angle_gamma 77.6630(10)
_cell_formula_units_Z 2
_cell_length_a 11.0587(4)
_cell_length_b 11.8069(5)
_cell_length_c 14.6010(6)
_cell_measurement_reflns_used 9903
_cell_measurement_temperature 100(2)
_cell_measurement_theta_max 31.448
_cell_measurement_theta_min 2.382
_cell_volume 1790.65(12)
_computing_cell_refinement 'SAINT v8.37A (Bruker, 2015)'
_computing_data_reduction 'SAINT v8.37A (Bruker, 2015)'
_computing_molecular_graphics 'Olex2 1.3 (Dolomanov et al., 2009)'
_computing_publication_material 'Olex2 1.3 (Dolomanov et al., 2009)'
_computing_structure_refinement 'SHELXL 2018/1 (Sheldrick, 2015)'
_computing_structure_solution 'olex2.solve 1.3 (Bourhis et al., 2015)'
_diffrn_ambient_temperature 99.99
_diffrn_measured_fraction_theta_full 0.997
_diffrn_measured_fraction_theta_max 0.997
_diffrn_measurement_device_type 'Bruker APEX-II CCD'
_diffrn_measurement_method '\f and \w scans'
_diffrn_radiation_type MoK\a
_diffrn_radiation_wavelength 0.71073
_diffrn_reflns_av_R_equivalents 0.0440
_diffrn_reflns_av_unetI/netI 0.0232
_diffrn_reflns_Laue_measured_fraction_full 0.997
_diffrn_reflns_Laue_measured_fraction_max 0.997
_diffrn_reflns_limit_h_max 13
_diffrn_reflns_limit_h_min -13
_diffrn_reflns_limit_k_max 14
_diffrn_reflns_limit_k_min -14
_diffrn_reflns_limit_l_max 18
_diffrn_reflns_limit_l_min -18
_diffrn_reflns_number 53750
_diffrn_reflns_point_group_measured_fraction_full 0.997
_diffrn_reflns_point_group_measured_fraction_max 0.997
_diffrn_reflns_theta_full 25.242
_diffrn_reflns_theta_max 25.999
_diffrn_reflns_theta_min 2.383
_diffrn_source_current 1.4
_diffrn_source_power 0.07
_diffrn_source_voltage 50.0
_exptl_absorpt_coefficient_mu 0.161
_exptl_absorpt_correction_T_max 0.969
_exptl_absorpt_correction_T_min 0.938
_exptl_absorpt_correction_type multi-scan
_exptl_absorpt_process_details 'sadabs (bruker, 2006)'
_exptl_crystal_colour white
_exptl_crystal_colour_primary white
_exptl_crystal_density_diffrn 1.409
_exptl_crystal_description Rod
_exptl_crystal_F_000 792
_exptl_crystal_size_max 0.4
_exptl_crystal_size_mid 0.3
_exptl_crystal_size_min 0.2
_refine_diff_density_max 2.103
_refine_diff_density_min -0.770
_refine_diff_density_rms 0.154
_refine_ls_extinction_method none
_refine_ls_goodness_of_fit_ref 1.085
_refine_ls_hydrogen_treatment mixed
_refine_ls_matrix_type full
_refine_ls_number_parameters 520
_refine_ls_number_reflns 7012
_refine_ls_number_restraints 0
_refine_ls_restrained_S_all 1.085
_refine_ls_R_factor_all 0.0688
_refine_ls_R_factor_gt 0.0603
_refine_ls_shift/su_max 0.001
_refine_ls_shift/su_mean 0.000
_refine_ls_structure_factor_coef Fsqd
_refine_ls_weighting_details 'w=1/[\s^2^(Fo^2^)+(0.0890P)^2^+3.2708P] where P=(Fo^2^+2Fc^2^)/3'
_refine_ls_weighting_scheme calc
_refine_ls_wR_factor_gt 0.1647
_refine_ls_wR_factor_ref 0.1766
_reflns_Friedel_coverage 0.000
_reflns_number_gt 6290
_reflns_number_total 7012
_reflns_threshold_expression 'I > 2\s(I)'
_cod_data_source_file d3ce00773a2.cif
_cod_data_source_block mo_paz_flufacid_0m_a
_cod_depositor_comments 'Adding full bibliography for 7247326--7247328.cif.'
_cod_database_code 7247326
_shelx_shelxl_version_number 2018/1
_shelx_space_group_comment
;
The symmetry employed for this shelxl refinement is uniquely defined
by the following loop, which should always be used as a source of
symmetry information in preference to the above space-group names.
They are only intended as comments.
;
_shelx_estimated_absorpt_t_max 0.969
_shelx_estimated_absorpt_t_min 0.938
_olex2_refinement_description
;
1. Fixed Uiso
 At 1.2 times of:
  All C(H) groups
 At 1.5 times of:
  All C(H,H,H) groups
2.a Me refined with riding coordinates:
 C10(H10A,H10B,H10C), C2(H2A,H2B,H2C), C1(H1A,H1B,H1C)
2.b Aromatic/amide H refined with riding coordinates:
 C24(H24), C16(H16), C12(H12), C13(H13), C26(H26), C20(H20), C30(H30),
 C25(H25), C19(H19), C32(H32), C31(H31), C27(H27), C8(H8), C34(H34), C6(H6A),
 C9(H9)
2.c Idealised Me refined as rotating group:
 C36(H36A,H36B,H36C)
;
_olex2_submission_special_instructions 'No special instructions were received'

loop_
_space_group_symop_operation_xyz
'x, y, z'
'-x, -y, -z'

loop_
_atom_site_label
_atom_site_type_symbol
_atom_site_fract_x
_atom_site_fract_y
_atom_site_fract_z
_atom_site_U_iso_or_equiv
_atom_site_adp_type
_atom_site_occupancy
_atom_site_site_symmetry_order
_atom_site_calc_flag
_atom_site_refinement_flags_posn
_atom_site_refinement_flags_adp
_atom_site_refinement_flags_occupancy
_atom_site_disorder_assembly
_atom_site_disorder_group
S1 S 0.97362(6) 0.39029(5) 0.32735(5) 0.01733(18) Uani 1 1 d . . . . .
O4 O 0.18682(17) 0.32453(16) 0.59787(14) 0.0199(4) Uani 1 1 d . . . . .
O3 O 0.36659(17) 0.19723(16) 0.58873(14) 0.0199(4) Uani 1 1 d . . . . .
O1 O 1.04365(19) 0.31867(17) 0.25774(16) 0.0277(5) Uani 1 1 d . . . . .
O2 O 1.03931(19) 0.41725(18) 0.39259(16) 0.0277(5) Uani 1 1 d . . . . .
N6 N 0.4988(2) 0.35168(19) 0.46092(16) 0.0147(4) Uani 1 1 d . . . . .
F3 F 0.3833(2) -0.35374(19) 0.93646(15) 0.0488(6) Uani 1 1 d . . . . .
F1 F 0.5238(3) -0.48590(17) 0.87022(15) 0.0674(9) Uani 1 1 d . . . . .
N4 N 0.49350(19) 0.52295(18) 0.34872(15) 0.0143(4) Uani 1 1 d . . . . .
N5 N 0.3073(2) 0.46408(18) 0.44485(15) 0.0136(4) Uani 1 1 d . . . . .
N3 N 0.4840(2) 0.69303(19) 0.24279(16) 0.0179(5) Uani 1 1 d . . . . .
N8 N 0.3645(2) -0.0230(2) 0.65596(17) 0.0175(5) Uani 1 1 d . . . . .
F2 F 0.5731(3) -0.3727(3) 0.94358(17) 0.0661(8) Uani 1 1 d . . . . .
C23 C 0.1763(2) 0.1252(2) 0.66501(17) 0.0133(5) Uani 1 1 d . . . . .
C15 C 0.6295(2) 0.3095(2) 0.45225(18) 0.0136(5) Uani 1 1 d . . . . .
C24 C 0.0452(2) 0.1543(2) 0.69140(18) 0.0163(5) Uani 1 1 d . . . . .
H24 H 0.005884 0.234297 0.680781 0.020 Uiso 1 1 calc R U . . .
C28 C 0.2348(2) 0.0059(2) 0.68290(17) 0.0144(5) Uani 1 1 d . . . . .
C14 C 0.4353(2) 0.4483(2) 0.41595(17) 0.0126(5) Uani 1 1 d . . . . .
C22 C 0.2479(2) 0.2218(2) 0.61454(17) 0.0147(5) Uani 1 1 d . . . . .
C16 C 0.7252(2) 0.3661(2) 0.39461(18) 0.0137(5) Uani 1 1 d . . . . .
H16 H 0.705215 0.437266 0.353254 0.016 Uiso 1 1 calc R U . . .
C12 C 0.2871(2) 0.6367(2) 0.33277(18) 0.0157(5) Uani 1 1 d . . . . .
H12 H 0.236789 0.701941 0.301847 0.019 Uiso 1 1 calc R U . . .
C13 C 0.2342(2) 0.5582(2) 0.40233(18) 0.0144(5) Uani 1 1 d . . . . .
H13 H 0.144979 0.568737 0.421786 0.017 Uiso 1 1 calc R U . . .
C11 C 0.4215(2) 0.6178(2) 0.30756(18) 0.0142(5) Uani 1 1 d . . . . .
C29 C 0.4494(2) -0.1209(2) 0.68597(18) 0.0147(5) Uani 1 1 d . . . . .
C26 C 0.0283(3) -0.0474(2) 0.74553(19) 0.0188(5) Uani 1 1 d . . . . .
H26 H -0.022248 -0.106187 0.771253 0.023 Uiso 1 1 calc R U . . .
C21 C 1.0200(2) 0.1574(2) 0.4640(2) 0.0187(5) Uani 1 1 d . . . . .
C7 C 0.4204(3) 0.7990(2) 0.19359(18) 0.0178(5) Uani 1 1 d . . . . .
C20 C 0.6622(2) 0.2031(2) 0.50984(18) 0.0159(5) Uani 1 1 d . . . . .
H20 H 0.597800 0.162835 0.548048 0.019 Uiso 1 1 calc R U . . .
C30 C 0.5704(2) -0.1363(2) 0.62888(18) 0.0163(5) Uani 1 1 d . . . . .
H30 H 0.588373 -0.083253 0.571608 0.020 Uiso 1 1 calc R U . . .
C25 C -0.0292(2) 0.0701(2) 0.73256(19) 0.0193(5) Uani 1 1 d . . . . .
H25 H -0.118003 0.091967 0.751639 0.023 Uiso 1 1 calc R U . . .
C19 C 0.7875(2) 0.1557(2) 0.51187(18) 0.0164(5) Uani 1 1 d . . . . .
H19 H 0.807207 0.083060 0.551632 0.020 Uiso 1 1 calc R U . . .
C17 C 0.8506(2) 0.3168(2) 0.39856(18) 0.0142(5) Uani 1 1 d . . . . .
C33 C 0.5206(2) -0.2916(2) 0.79344(19) 0.0177(5) Uani 1 1 d . . . . .
C32 C 0.6403(2) -0.3067(2) 0.73686(19) 0.0180(5) Uani 1 1 d . . . . .
H32 H 0.704229 -0.369822 0.754261 0.022 Uiso 1 1 calc R U . . .
C31 C 0.6643(2) -0.2273(2) 0.65418(19) 0.0185(5) Uani 1 1 d . . . . .
H31 H 0.745845 -0.235393 0.614572 0.022 Uiso 1 1 calc R U . . .
C27 C 0.1579(2) -0.0795(2) 0.72148(19) 0.0176(5) Uani 1 1 d . . . . .
H27 H 0.195462 -0.160095 0.731091 0.021 Uiso 1 1 calc R U . . .
C4 C 0.3044(3) 1.0084(2) 0.10446(18) 0.0195(5) Uani 1 1 d . . . . .
C8 C 0.4254(3) 0.9067(2) 0.2207(2) 0.0246(6) Uani 1 1 d . . . . .
H8 H 0.468830 0.906211 0.269906 0.030 Uiso 1 1 calc R U . . .
C5 C 0.3008(3) 0.9004(2) 0.07706(18) 0.0177(5) Uani 1 1 d . . . . .
C34 C 0.4250(2) -0.1997(2) 0.77007(19) 0.0179(5) Uani 1 1 d . . . . .
H34 H 0.344254 -0.190722 0.810807 0.021 Uiso 1 1 calc R U . . .
C18 C 0.8855(2) 0.2110(2) 0.45749(18) 0.0154(5) Uani 1 1 d . . . . .
C6 C 0.3617(2) 0.7930(2) 0.12244(18) 0.0181(5) Uani 1 1 d . . . . .
H6A H 0.361712 0.720106 0.104142 0.022 Uiso 1 1 calc R U . . .
C10 C 0.6224(3) 0.6711(3) 0.2219(2) 0.0251(6) Uani 1 1 d . . . . .
H10A H 0.652622 0.734143 0.173239 0.038 Uiso 1 1 calc R U . . .
H10B H 0.653441 0.668604 0.280058 0.038 Uiso 1 1 calc R U . . .
H10C H 0.653548 0.595827 0.198399 0.038 Uiso 1 1 calc R U . . .
C9 C 0.3686(3) 1.0110(2) 0.1768(2) 0.0260(6) Uani 1 1 d . . . . .
H9 H 0.372221 1.083198 0.194575 0.031 Uiso 1 1 calc R U . . .
C3 C 0.2324(3) 1.0936(2) 0.04827(19) 0.0227(6) Uani 1 1 d . . . . .
C35 C 0.4972(3) -0.3759(2) 0.8837(2) 0.0246(6) Uani 1 1 d . . . . .
N9 N 0.1437(4) -0.4792(3) 0.9107(3) 0.0536(9) Uani 1 1 d . . . . .
N7 N 0.9121(2) 0.5119(2) 0.27270(18) 0.0208(5) Uani 1 1 d . . . . .
C2 C 0.1976(4) 1.2231(3) 0.0456(2) 0.0340(7) Uani 1 1 d . . . . .
H2A H 0.236010 1.246668 0.091449 0.051 Uiso 1 1 calc R U . . .
H2B H 0.228212 1.262650 -0.018566 0.051 Uiso 1 1 calc R U . . .
H2C H 0.105539 1.245265 0.062189 0.051 Uiso 1 1 calc R U . . .
N1 N 0.1942(2) 1.0349(2) -0.00640(16) 0.0230(5) Uani 1 1 d . . . . .
C1 C 0.1141(4) 1.0851(3) -0.0765(2) 0.0352(7) Uani 1 1 d . . . . .
H1A H 0.100888 1.022393 -0.106285 0.053 Uiso 1 1 calc R U . . .
H1B H 0.032427 1.124694 -0.044776 0.053 Uiso 1 1 calc R U . . .
H1C H 0.155181 1.141949 -0.125480 0.053 Uiso 1 1 calc R U . . .
C37 C 0.1417(4) -0.4442(4) 0.9794(3) 0.0459(9) Uani 1 1 d . . . . .
C36 C 0.1365(4) -0.3951(6) 1.0668(3) 0.0677(14) Uani 1 1 d . . . . .
H36A H 0.138476 -0.310848 1.050065 0.102 Uiso 1 1 calc R U . . .
H36B H 0.209298 -0.434689 1.095551 0.102 Uiso 1 1 calc R U . . .
H36C H 0.058422 -0.407312 1.112291 0.102 Uiso 1 1 calc R U . . .
N2 N 0.2329(2) 0.9162(2) 0.00832(17) 0.0242(5) Uani 1 1 d . . . . .
H6 H 0.452(3) 0.306(3) 0.503(3) 0.029(9) Uiso 1 1 d . . . . .
H7A H 0.880(3) 0.504(3) 0.226(3) 0.023(8) Uiso 1 1 d . . . . .
H8A H 0.391(3) 0.036(3) 0.625(3) 0.028(9) Uiso 1 1 d . . . . .
H7B H 0.884(4) 0.570(4) 0.309(3) 0.040(10) Uiso 1 1 d . . . . .
H5 H 0.272(3) 0.416(3) 0.492(2) 0.022(8) Uiso 1 1 d . . . . .
H21A H 1.066(3) 0.136(3) 0.404(3) 0.025(8) Uiso 1 1 d . . . . .
H21B H 1.021(3) 0.086(3) 0.512(2) 0.024(8) Uiso 1 1 d . . . . .
H21C H 1.063(3) 0.213(3) 0.482(2) 0.025(8) Uiso 1 1 d . . . . .

loop_
_atom_site_aniso_label
_atom_site_aniso_U_11
_atom_site_aniso_U_22
_atom_site_aniso_U_33
_atom_site_aniso_U_23
_atom_site_aniso_U_13
_atom_site_aniso_U_12
S1 0.0130(3) 0.0144(3) 0.0241(4) -0.0034(2) -0.0016(2) -0.0036(2)
O4 0.0193(9) 0.0121(9) 0.0247(10) -0.0002(7) -0.0015(8) -0.0004(7)
O3 0.0146(9) 0.0164(9) 0.0247(10) 0.0025(7) -0.0008(7) -0.0026(7)
O1 0.0215(10) 0.0206(10) 0.0347(12) -0.0073(9) 0.0086(9) -0.0028(8)
O2 0.0240(10) 0.0234(10) 0.0410(13) -0.0004(9) -0.0148(9) -0.0107(8)
N6 0.0139(10) 0.0122(10) 0.0174(11) 0.0003(8) -0.0038(8) -0.0028(8)
F3 0.0377(11) 0.0451(12) 0.0422(12) 0.0154(10) 0.0076(9) 0.0021(9)
F1 0.141(3) 0.0124(9) 0.0296(11) 0.0019(8) 0.0082(13) -0.0030(12)
N4 0.0149(10) 0.0123(10) 0.0163(10) -0.0025(8) -0.0036(8) -0.0027(8)
N5 0.0135(10) 0.0115(10) 0.0155(11) -0.0017(8) -0.0025(8) -0.0023(8)
N3 0.0176(11) 0.0161(11) 0.0185(11) 0.0024(9) -0.0039(9) -0.0037(9)
N8 0.0153(11) 0.0120(11) 0.0224(12) 0.0007(9) -0.0020(9) -0.0012(9)
F2 0.0718(17) 0.097(2) 0.0369(13) 0.0258(13) -0.0293(12) -0.0428(15)
C23 0.0175(12) 0.0140(12) 0.0097(11) -0.0024(9) -0.0044(9) -0.0029(9)
C15 0.0128(11) 0.0141(12) 0.0155(12) -0.0049(9) -0.0042(9) -0.0016(9)
C24 0.0168(12) 0.0158(12) 0.0156(12) -0.0009(10) -0.0053(10) -0.0006(10)
C28 0.0169(12) 0.0152(12) 0.0123(11) -0.0035(9) -0.0039(9) -0.0026(10)
C14 0.0140(11) 0.0120(11) 0.0139(11) -0.0042(9) -0.0049(9) -0.0022(9)
C22 0.0179(12) 0.0150(12) 0.0116(11) -0.0020(9) -0.0038(9) -0.0027(10)
C16 0.0151(12) 0.0121(11) 0.0155(12) -0.0038(9) -0.0045(9) -0.0025(9)
C12 0.0171(12) 0.0122(11) 0.0180(12) -0.0011(9) -0.0071(10) -0.0004(9)
C13 0.0133(11) 0.0120(11) 0.0191(12) -0.0046(9) -0.0053(9) -0.0006(9)
C11 0.0181(12) 0.0127(11) 0.0138(12) -0.0038(9) -0.0046(9) -0.0036(9)
C29 0.0161(12) 0.0110(11) 0.0179(12) -0.0049(9) -0.0039(10) -0.0013(9)
C26 0.0216(13) 0.0190(13) 0.0179(13) 0.0000(10) -0.0054(10) -0.0091(10)
C21 0.0151(12) 0.0198(13) 0.0208(14) -0.0033(11) -0.0055(10) -0.0001(10)
C7 0.0227(13) 0.0141(12) 0.0152(12) 0.0024(10) -0.0027(10) -0.0054(10)
C20 0.0160(12) 0.0147(12) 0.0174(12) -0.0028(10) -0.0029(10) -0.0040(9)
C30 0.0189(12) 0.0157(12) 0.0153(12) -0.0034(10) -0.0032(10) -0.0049(10)
C25 0.0149(12) 0.0237(14) 0.0194(13) -0.0018(10) -0.0047(10) -0.0032(10)
C19 0.0190(12) 0.0128(12) 0.0168(12) -0.0016(9) -0.0057(10) 0.0003(9)
C17 0.0155(12) 0.0124(11) 0.0161(12) -0.0052(9) -0.0017(9) -0.0046(9)
C33 0.0215(13) 0.0121(12) 0.0198(13) -0.0033(10) -0.0048(10) -0.0021(10)
C32 0.0179(12) 0.0134(12) 0.0236(13) -0.0052(10) -0.0067(10) 0.0003(10)
C31 0.0147(12) 0.0197(13) 0.0220(13) -0.0076(10) -0.0006(10) -0.0040(10)
C27 0.0216(13) 0.0132(12) 0.0188(13) -0.0033(10) -0.0063(10) -0.0017(10)
C4 0.0296(14) 0.0161(12) 0.0134(12) -0.0006(10) -0.0041(11) -0.0071(11)
C8 0.0389(16) 0.0204(14) 0.0199(14) 0.0000(11) -0.0153(12) -0.0096(12)
C5 0.0231(13) 0.0177(13) 0.0130(12) -0.0030(10) -0.0025(10) -0.0057(10)
C34 0.0153(12) 0.0167(12) 0.0197(13) -0.0034(10) -0.0009(10) -0.0008(10)
C18 0.0161(12) 0.0158(12) 0.0162(12) -0.0060(10) -0.0056(10) -0.0013(10)
C6 0.0229(13) 0.0143(12) 0.0171(12) -0.0035(10) -0.0018(10) -0.0045(10)
C10 0.0176(13) 0.0247(14) 0.0287(15) 0.0031(12) 0.0000(11) -0.0059(11)
C9 0.0473(18) 0.0147(13) 0.0214(14) 0.0000(11) -0.0152(13) -0.0105(12)
C3 0.0347(15) 0.0186(13) 0.0147(13) 0.0002(10) -0.0063(11) -0.0058(11)
C35 0.0240(14) 0.0179(13) 0.0256(15) 0.0020(11) -0.0016(11) 0.0015(11)
N9 0.060(2) 0.061(2) 0.046(2) -0.0213(17) -0.0167(16) -0.0067(17)
N7 0.0199(11) 0.0180(12) 0.0229(12) -0.0012(10) -0.0021(10) -0.0040(9)
C2 0.061(2) 0.0159(14) 0.0256(16) 0.0021(12) -0.0161(15) -0.0035(14)
N1 0.0330(13) 0.0198(12) 0.0164(11) -0.0010(9) -0.0104(10) -0.0009(10)
C1 0.049(2) 0.0320(17) 0.0287(16) -0.0029(13) -0.0236(15) -0.0007(14)
C37 0.0359(19) 0.055(2) 0.048(2) -0.0083(19) -0.0092(16) -0.0092(17)
C36 0.045(2) 0.116(4) 0.045(2) -0.013(3) -0.0015(19) -0.029(3)
N2 0.0336(13) 0.0198(12) 0.0217(12) -0.0058(9) -0.0116(10) -0.0011(10)

loop_
_atom_type_symbol
_atom_type_description
_atom_type_scat_dispersion_real
_atom_type_scat_dispersion_imag
_atom_type_scat_source
C C 0.0033 0.0016 'International Tables Vol C Tables 4.2.6.8 and 6.1.1.4'
H H 0.0000 0.0000 'International Tables Vol C Tables 4.2.6.8 and 6.1.1.4'
F F 0.0171 0.0103 'International Tables Vol C Tables 4.2.6.8 and 6.1.1.4'
N N 0.0061 0.0033 'International Tables Vol C Tables 4.2.6.8 and 6.1.1.4'
O O 0.0106 0.0060 'International Tables Vol C Tables 4.2.6.8 and 6.1.1.4'
S S 0.1246 0.1234 'International Tables Vol C Tables 4.2.6.8 and 6.1.1.4'

loop_
_geom_angle_atom_site_label_1
_geom_angle_atom_site_label_2
_geom_angle_atom_site_label_3
_geom_angle
_geom_angle_site_symmetry_1
_geom_angle_site_symmetry_3
_geom_angle_publ_flag
O1 S1 O2 118.28(13) . . ?
O1 S1 C17 107.58(12) . . ?
O1 S1 N7 108.04(13) . . ?
O2 S1 C17 106.35(12) . . ?
O2 S1 N7 107.35(13) . . ?
N7 S1 C17 108.98(12) . . ?
C15 N6 H6 113(2) . . ?
C14 N6 C15 130.8(2) . . ?
C14 N6 H6 116(2) . . ?
C14 N4 C11 117.9(2) . . ?
C14 N5 H5 121(2) . . ?
C13 N5 C14 119.5(2) . . ?
C13 N5 H5 120(2) . . ?
C11 N3 C7 122.5(2) . . ?
C11 N3 C10 120.0(2) . . ?
C7 N3 C10 117.5(2) . . ?
C28 N8 C29 131.1(2) . . ?
C28 N8 H8A 108(2) . . ?
C29 N8 H8A 120(2) . . ?
C24 C23 C28 118.8(2) . . ?
C24 C23 C22 117.9(2) . . ?
C28 C23 C22 123.2(2) . . ?
C16 C15 N6 125.8(2) . . ?
C20 C15 N6 115.1(2) . . ?
C20 C15 C16 119.0(2) . . ?
C23 C24 H24 119.0 . . ?
C25 C24 C23 121.9(2) . . ?
C25 C24 H24 119.0 . . ?
N8 C28 C23 118.8(2) . . ?
N8 C28 C27 122.3(2) . . ?
C27 C28 C23 118.7(2) . . ?
N6 C14 N5 115.0(2) . . ?
N4 C14 N6 122.2(2) . . ?
N4 C14 N5 122.8(2) . . ?
O4 C22 O3 122.3(2) . . ?
O4 C22 C23 118.6(2) . . ?
O3 C22 C23 119.1(2) . . ?
C15 C16 H16 120.5 . . ?
C17 C16 C15 119.1(2) . . ?
C17 C16 H16 120.5 . . ?
C13 C12 H12 121.3 . . ?
C13 C12 C11 117.3(2) . . ?
C11 C12 H12 121.3 . . ?
N5 C13 H13 119.6 . . ?
C12 C13 N5 120.7(2) . . ?
C12 C13 H13 119.6 . . ?
N4 C11 C12 121.7(2) . . ?
N3 C11 N4 116.0(2) . . ?
N3 C11 C12 122.4(2) . . ?
N8 C29 C30 116.3(2) . . ?
N8 C29 C34 125.1(2) . . ?
C34 C29 C30 118.5(2) . . ?
C25 C26 H26 119.6 . . ?
C27 C26 H26 119.6 . . ?
C27 C26 C25 120.9(2) . . ?
C18 C21 H21A 110(2) . . ?
C18 C21 H21B 109.2(19) . . ?
C18 C21 H21C 111.3(19) . . ?
H21A C21 H21B 108(3) . . ?
H21A C21 H21C 109(3) . . ?
H21B C21 H21C 109(3) . . ?
C8 C7 N3 117.2(2) . . ?
C6 C7 N3 119.9(2) . . ?
C6 C7 C8 122.9(2) . . ?
C15 C20 H20 119.7 . . ?
C19 C20 C15 120.7(2) . . ?
C19 C20 H20 119.7 . . ?
C29 C30 H30 119.3 . . ?
C31 C30 C29 121.3(2) . . ?
C31 C30 H30 119.3 . . ?
C24 C25 C26 118.9(2) . . ?
C24 C25 H25 120.6 . . ?
C26 C25 H25 120.6 . . ?
C20 C19 H19 119.0 . . ?
C20 C19 C18 122.1(2) . . ?
C18 C19 H19 119.0 . . ?
C16 C17 S1 119.47(19) . . ?
C16 C17 C18 122.8(2) . . ?
C18 C17 S1 117.69(19) . . ?
C32 C33 C34 122.3(2) . . ?
C32 C33 C35 117.6(2) . . ?
C34 C33 C35 120.1(2) . . ?
C33 C32 H32 120.9 . . ?
C33 C32 C31 118.2(2) . . ?
C31 C32 H32 120.9 . . ?
C30 C31 C32 120.6(2) . . ?
C30 C31 H31 119.7 . . ?
C32 C31 H31 119.7 . . ?
C28 C27 H27 119.7 . . ?
C26 C27 C28 120.7(2) . . ?
C26 C27 H27 119.7 . . ?
C9 C4 C5 120.8(2) . . ?
C3 C4 C5 104.8(2) . . ?
C3 C4 C9 134.4(3) . . ?
C7 C8 H8 119.6 . . ?
C9 C8 C7 120.7(3) . . ?
C9 C8 H8 119.6 . . ?
C6 C5 C4 120.4(2) . . ?
N2 C5 C4 111.8(2) . . ?
N2 C5 C6 127.8(2) . . ?
C29 C34 H34 120.4 . . ?
C33 C34 C29 119.2(2) . . ?
C33 C34 H34 120.4 . . ?
C19 C18 C21 120.1(2) . . ?
C19 C18 C17 116.3(2) . . ?
C17 C18 C21 123.6(2) . . ?
C7 C6 C5 117.0(2) . . ?
C7 C6 H6A 121.5 . . ?
C5 C6 H6A 121.5 . . ?
N3 C10 H10A 109.5 . . ?
N3 C10 H10B 109.5 . . ?
N3 C10 H10C 109.5 . . ?
H10A C10 H10B 109.5 . . ?
H10A C10 H10C 109.5 . . ?
H10B C10 H10C 109.5 . . ?
C4 C9 H9 120.9 . . ?
C8 C9 C4 118.2(3) . . ?
C8 C9 H9 120.9 . . ?
C4 C3 C2 130.8(3) . . ?
N1 C3 C4 105.5(2) . . ?
N1 C3 C2 123.7(3) . . ?
F3 C35 F2 102.7(3) . . ?
F3 C35 C33 114.7(2) . . ?
F1 C35 F3 110.0(3) . . ?
F1 C35 F2 103.3(3) . . ?
F1 C35 C33 113.1(2) . . ?
F2 C35 C33 112.0(2) . . ?
S1 N7 H7A 113(2) . . ?
S1 N7 H7B 114(3) . . ?
H7A N7 H7B 126(3) . . ?
C3 C2 H2A 109.5 . . ?
C3 C2 H2B 109.5 . . ?
C3 C2 H2C 109.5 . . ?
H2A C2 H2B 109.5 . . ?
H2A C2 H2C 109.5 . . ?
H2B C2 H2C 109.5 . . ?
C3 N1 C1 126.6(3) . . ?
C3 N1 N2 115.0(2) . . ?
N2 N1 C1 118.4(2) . . ?
N1 C1 H1A 109.5 . . ?
N1 C1 H1B 109.5 . . ?
N1 C1 H1C 109.5 . . ?
H1A C1 H1B 109.5 . . ?
H1A C1 H1C 109.5 . . ?
H1B C1 H1C 109.5 . . ?
N9 C37 C36 178.0(5) . . ?
C37 C36 H36A 109.5 . . ?
C37 C36 H36B 109.5 . . ?
C37 C36 H36C 109.5 . . ?
H36A C36 H36B 109.5 . . ?
H36A C36 H36C 109.5 . . ?
H36B C36 H36C 109.5 . . ?
C5 N2 N1 102.8(2) . . ?

loop_
_geom_bond_atom_site_label_1
_geom_bond_atom_site_label_2
_geom_bond_distance
_geom_bond_site_symmetry_2
_geom_bond_publ_flag
S1 O1 1.430(2) . ?
S1 O2 1.440(2) . ?
S1 C17 1.785(3) . ?
S1 N7 1.594(2) . ?
O4 C22 1.263(3) . ?
O3 C22 1.266(3) . ?
N6 C15 1.409(3) . ?
N6 C14 1.342(3) . ?
N6 H6 0.88(4) . ?
F3 C35 1.319(3) . ?
F1 C35 1.313(3) . ?
N4 C14 1.329(3) . ?
N4 C11 1.351(3) . ?
N5 C14 1.364(3) . ?
N5 C13 1.360(3) . ?
N5 H5 0.87(4) . ?
N3 C11 1.339(3) . ?
N3 C7 1.443(3) . ?
N3 C10 1.465(3) . ?
N8 C28 1.383(3) . ?
N8 C29 1.391(3) . ?
N8 H8A 0.82(4) . ?
F2 C35 1.354(4) . ?
C23 C24 1.397(4) . ?
C23 C28 1.420(3) . ?
C23 C22 1.502(3) . ?
C15 C16 1.395(4) . ?
C15 C20 1.395(4) . ?
C24 H24 0.9500 . ?
C24 C25 1.384(4) . ?
C28 C27 1.408(4) . ?
C16 H16 0.9500 . ?
C16 C17 1.394(3) . ?
C12 H12 0.9500 . ?
C12 C13 1.350(4) . ?
C12 C11 1.426(3) . ?
C13 H13 0.9500 . ?
C29 C30 1.400(4) . ?
C29 C34 1.397(4) . ?
C26 H26 0.9500 . ?
C26 C25 1.392(4) . ?
C26 C27 1.382(4) . ?
C21 C18 1.503(3) . ?
C21 H21A 0.96(4) . ?
C21 H21B 0.98(4) . ?
C21 H21C 0.99(4) . ?
C7 C8 1.419(4) . ?
C7 C6 1.365(4) . ?
C20 H20 0.9500 . ?
C20 C19 1.384(4) . ?
C30 H30 0.9500 . ?
C30 C31 1.382(4) . ?
C25 H25 0.9500 . ?
C19 H19 0.9500 . ?
C19 C18 1.391(4) . ?
C17 C18 1.405(4) . ?
C33 C32 1.386(4) . ?
C33 C34 1.394(4) . ?
C33 C35 1.495(4) . ?
C32 H32 0.9500 . ?
C32 C31 1.386(4) . ?
C31 H31 0.9500 . ?
C27 H27 0.9500 . ?
C4 C5 1.420(4) . ?
C4 C9 1.410(4) . ?
C4 C3 1.397(4) . ?
C8 H8 0.9500 . ?
C8 C9 1.366(4) . ?
C5 C6 1.418(4) . ?
C5 N2 1.349(4) . ?
C34 H34 0.9500 . ?
C6 H6A 0.9500 . ?
C10 H10A 0.9800 . ?
C10 H10B 0.9800 . ?
C10 H10C 0.9800 . ?
C9 H9 0.9500 . ?
C3 C2 1.490(4) . ?
C3 N1 1.339(4) . ?
N9 C37 1.152(5) . ?
N7 H7A 0.87(4) . ?
N7 H7B 0.91(4) . ?
C2 H2A 0.9800 . ?
C2 H2B 0.9800 . ?
C2 H2C 0.9800 . ?
N1 C1 1.463(4) . ?
N1 N2 1.364(3) . ?
C1 H1A 0.9800 . ?
C1 H1B 0.9800 . ?
C1 H1C 0.9800 . ?
C37 C36 1.486(6) . ?
C36 H36A 0.9800 . ?
C36 H36B 0.9800 . ?
C36 H36C 0.9800 . ?

loop_
_geom_torsion_atom_site_label_1
_geom_torsion_atom_site_label_2
_geom_torsion_atom_site_label_3
_geom_torsion_atom_site_label_4
_geom_torsion
_geom_torsion_site_symmetry_1
_geom_torsion_site_symmetry_2
_geom_torsion_site_symmetry_3
_geom_torsion_site_symmetry_4
_geom_torsion_publ_flag
S1 C17 C18 C21 0.3(3) . . . . ?
S1 C17 C18 C19 -179.81(18) . . . . ?
O1 S1 C17 C16 -113.4(2) . . . . ?
O1 S1 C17 C18 67.3(2) . . . . ?
O2 S1 C17 C16 118.9(2) . . . . ?
O2 S1 C17 C18 -60.4(2) . . . . ?
N6 C15 C16 C17 175.7(2) . . . . ?
N6 C15 C20 C19 -176.4(2) . . . . ?
N3 C7 C8 C9 179.3(3) . . . . ?
N3 C7 C6 C5 179.9(2) . . . . ?
N8 C28 C27 C26 -178.5(2) . . . . ?
N8 C29 C30 C31 176.9(2) . . . . ?
N8 C29 C34 C33 -177.4(2) . . . . ?
C23 C24 C25 C26 -1.8(4) . . . . ?
C23 C28 C27 C26 -2.9(4) . . . . ?
C15 N6 C14 N4 1.9(4) . . . . ?
C15 N6 C14 N5 -177.8(2) . . . . ?
C15 C16 C17 S1 -178.46(18) . . . . ?
C15 C16 C17 C18 0.8(4) . . . . ?
C15 C20 C19 C18 0.1(4) . . . . ?
C24 C23 C28 N8 179.4(2) . . . . ?
C24 C23 C28 C27 3.7(4) . . . . ?
C24 C23 C22 O4 -0.2(3) . . . . ?
C24 C23 C22 O3 -179.0(2) . . . . ?
C28 N8 C29 C30 165.4(3) . . . . ?
C28 N8 C29 C34 -18.2(4) . . . . ?
C28 C23 C24 C25 -1.3(4) . . . . ?
C28 C23 C22 O4 176.7(2) . . . . ?
C28 C23 C22 O3 -2.1(4) . . . . ?
C14 N6 C15 C16 3.3(4) . . . . ?
C14 N6 C15 C20 -178.8(2) . . . . ?
C14 N4 C11 N3 177.6(2) . . . . ?
C14 N4 C11 C12 -1.7(3) . . . . ?
C14 N5 C13 C12 -0.8(4) . . . . ?
C22 C23 C24 C25 175.7(2) . . . . ?
C22 C23 C28 N8 2.5(4) . . . . ?
C22 C23 C28 C27 -173.3(2) . . . . ?
C16 C15 C20 C19 1.7(4) . . . . ?
C16 C17 C18 C21 -179.0(2) . . . . ?
C16 C17 C18 C19 0.9(4) . . . . ?
C13 N5 C14 N6 -178.7(2) . . . . ?
C13 N5 C14 N4 1.6(3) . . . . ?
C13 C12 C11 N4 2.5(4) . . . . ?
C13 C12 C11 N3 -176.8(2) . . . . ?
C11 N4 C14 N6 -180.0(2) . . . . ?
C11 N4 C14 N5 -0.3(3) . . . . ?
C11 N3 C7 C8 106.7(3) . . . . ?
C11 N3 C7 C6 -75.1(3) . . . . ?
C11 C12 C13 N5 -1.1(4) . . . . ?
C29 N8 C28 C23 159.7(3) . . . . ?
C29 N8 C28 C27 -24.7(4) . . . . ?
C29 C30 C31 C32 0.7(4) . . . . ?
C7 N3 C11 N4 -179.2(2) . . . . ?
C7 N3 C11 C12 0.1(4) . . . . ?
C7 C8 C9 C4 0.3(5) . . . . ?
C20 C15 C16 C17 -2.1(4) . . . . ?
C20 C19 C18 C21 178.5(2) . . . . ?
C20 C19 C18 C17 -1.4(4) . . . . ?
C30 C29 C34 C33 -1.0(4) . . . . ?
C25 C26 C27 C28 -0.3(4) . . . . ?
C33 C32 C31 C30 -0.6(4) . . . . ?
C32 C33 C34 C29 1.1(4) . . . . ?
C32 C33 C35 F3 177.1(3) . . . . ?
C32 C33 C35 F1 -55.6(4) . . . . ?
C32 C33 C35 F2 60.6(3) . . . . ?
C27 C26 C25 C24 2.6(4) . . . . ?
C4 C5 C6 C7 1.3(4) . . . . ?
C4 C5 N2 N1 -0.2(3) . . . . ?
C4 C3 N1 C1 178.9(3) . . . . ?
C4 C3 N1 N2 0.7(3) . . . . ?
C8 C7 C6 C5 -2.0(4) . . . . ?
C5 C4 C9 C8 -1.0(4) . . . . ?
C5 C4 C3 C2 178.0(3) . . . . ?
C5 C4 C3 N1 -0.7(3) . . . . ?
C34 C29 C30 C31 0.2(4) . . . . ?
C34 C33 C32 C31 -0.3(4) . . . . ?
C34 C33 C35 F3 -1.0(4) . . . . ?
C34 C33 C35 F1 126.3(3) . . . . ?
C34 C33 C35 F2 -117.5(3) . . . . ?
C6 C7 C8 C9 1.2(4) . . . . ?
C6 C5 N2 N1 178.3(3) . . . . ?
C10 N3 C11 N4 -1.3(4) . . . . ?
C10 N3 C11 C12 178.0(2) . . . . ?
C10 N3 C7 C8 -71.3(3) . . . . ?
C10 N3 C7 C6 106.9(3) . . . . ?
C9 C4 C5 C6 0.2(4) . . . . ?
C9 C4 C5 N2 178.8(3) . . . . ?
C9 C4 C3 C2 0.2(6) . . . . ?
C9 C4 C3 N1 -178.5(3) . . . . ?
C3 C4 C5 C6 -178.0(2) . . . . ?
C3 C4 C5 N2 0.6(3) . . . . ?
C3 C4 C9 C8 176.6(3) . . . . ?
C3 N1 N2 C5 -0.3(3) . . . . ?
C35 C33 C32 C31 -178.3(2) . . . . ?
C35 C33 C34 C29 179.1(2) . . . . ?
N7 S1 C17 C16 3.5(2) . . . . ?
N7 S1 C17 C18 -175.8(2) . . . . ?
C2 C3 N1 C1 0.1(5) . . . . ?
C2 C3 N1 N2 -178.2(3) . . . . ?
C1 N1 N2 C5 -178.7(3) . . . . ?
N2 C5 C6 C7 -177.1(3) . . . . ?
